data_1531662
loop_
_publ_author_name
'Lajmi, B.'
'Hidouri, M.'
'Rzaigui, M.'
'Ben Amara, M.'

_publ_section_title
;
 Reinvestigation of the binary diagram (Na3 P O4) - (Fe P O4) and crystal
 structure of a new iron phosphate Na3 Fe3 (P O4)4
;
_journal_name_full 'Materials Research Bulletin'
_journal_page_first 2407
_journal_page_last 2416
_journal_volume 37
_journal_year 2002
_chemical_formula_sum 'Fe3 Na3 O16 P4'
_chemical_name_systematic 'Na3 Fe3 (P O4)4'
_space_group_IT_number 15
_symmetry_space_group_name_Hall '-C 2yc'
_symmetry_space_group_name_H-M 'C 1 2/c 1'
_cell_angle_alpha 90
_cell_angle_beta 91.81
_cell_angle_gamma 90
_cell_formula_units_Z 4
_cell_length_a 19.601
_cell_length_b 6.387
_cell_length_c 10.575
_cell_volume 1323.240
_citation_journal_id_ASTM MRBUAC
_cod_data_source_file Lajmi_MRBUAC_2002_784.cif
_cod_data_source_block Fe3Na3O16P4
_cod_original_cell_volume 1323.24
_cod_database_code 1531662

loop_
_symmetry_equiv_pos_as_xyz
x,y,z
-x,y,-z+1/2
-x,-y,-z
x,-y,z-1/2
x+1/2,y+1/2,z
-x+1/2,y+1/2,-z+1/2
-x+1/2,-y+1/2,-z
x+1/2,-y+1/2,z-1/2

loop_
_atom_site_label
_atom_site_type_symbol
_atom_site_fract_x
_atom_site_fract_y
_atom_site_fract_z
_atom_site_occupancy
_atom_site_U_iso_or_equiv
Fe2 Fe+3 0.15667 0.47855 0.74716 1 0.0
P2 P+5 0.91217 0.3404 0.00973 1 0.0
O5 O-2 0.9144 0.4618 0.8834 1 0.0
O7 O-2 0.9738 0.2092 0.0386 1 0.0
Na2 Na+1 0.0834 0.1417 0.975 1 0.0
P1 P+5 0.20205 0.0181 0.24306 1 0.0
O1 O-2 0.158 0.8317 0.2738 1 0.0
O8 O-2 0.8477 0.2013 0.0064 1 0.0
Fe1 Fe+3 0.25 0.25 0.5 1 0.0
O4 O-2 0.2541 0.9778 0.1362 1 0.0
O2 O-2 0.2561 0.0538 0.3543 1 0.0
O3 O-2 0.1523 0.2086 0.2137 1 0.0
Na1 Na+1 0 0.3705 0.25 1 0.0
O6 O-2 0.9047 0.5082 0.1149 1 0.0
